data_1575465
loop_
_publ_author_name
'Sun, Xiaofei'
'Jin, Da'
'Yadav, Ravi'
'Kraetschmer, Frederic'
'K&#xf6;ppe, Ralf'
'Roesky, Peter W.'

_publ_section_title
;
 On-demand switching from mono-silylene to bis-silylene to access mono-,
 di- and mixed coinage metal complexes.
;
_journal_issue 35
_journal_name_full 'Chemical science'
_journal_page_first 16057
_journal_page_last 16062
_journal_paper_doi 10.1039/d5sc04287a
_journal_volume 16
_journal_year 2025
_chemical_formula_moiety 'C51 H74 Au N5 Si2, 1.5(C6 D6)'
_chemical_formula_sum 'C60 H74 Au D9 N5 Si2'
_chemical_formula_weight 1136.51
_space_group_crystal_system triclinic
_space_group_IT_number 2
_space_group_name_Hall '-P 1'
_space_group_name_H-M_alt 'P -1'
_atom_sites_solution_hydrogens geom
_atom_sites_solution_primary dual
_audit_creation_date 2024-01-25
_audit_creation_method
;
Olex2 1.5
(compiled 2023.08.24 svn.re1ec1418 for OlexSys, GUI svn.r6817)
;
_audit_update_record
;
2024-10-24 deposited with the CCDC.	2025-07-30 downloaded from the CCDC.
;
_cell_angle_alpha 71.514(6)
_cell_angle_beta 69.239(10)
_cell_angle_gamma 70.868(10)
_cell_formula_units_Z 2
_cell_length_a 12.4819(19)
_cell_length_b 15.9578(12)
_cell_length_c 16.7970(14)
_cell_measurement_reflns_used 51197
_cell_measurement_temperature 110
_cell_measurement_theta_max 31.15
_cell_measurement_theta_min 1.39
_cell_volume 2878.2(6)
_computing_cell_refinement 'X-Area Recipe 1.37.0.0 (STOE, 2021)'
_computing_data_collection 'X-Area Pilatus3_SV 1.31.186.0 (STOE, 2022)'
_computing_data_reduction
;
X-Area Integrate 2.5.3.0 (STOE, 2021)
X-Area X-Red 2.3.0.0 (STOE, 2021)
;
_computing_molecular_graphics 'Olex2 1.5 (Dolomanov et al., 2009)'
_computing_publication_material 'Olex2 1.5 (Dolomanov et al., 2009)'
_computing_structure_refinement 'SHELXL 2019/2 (Sheldrick, 2015)'
_computing_structure_solution 'SHELXT  (Sheldrick, 2015)'
_diffrn_ambient_temperature 110
_diffrn_detector Pilatus200K
_diffrn_detector_area_resol_mean 5.81
_diffrn_detector_type 'DECTRIS PILATUS 200K'
_diffrn_measured_fraction_theta_full 0.998
_diffrn_measured_fraction_theta_max 0.998
_diffrn_measurement_details
;
 537 frames, detector distance = 40 mm
;
_diffrn_measurement_device 'Eulerian 4-circle diffractometer'
_diffrn_measurement_device_type 'STOE STADIVARI'
_diffrn_measurement_method 'rotation method, \w scans'
_diffrn_radiation_collimation '0.5 mm diameter, monocapillary'
_diffrn_radiation_monochromator 'plane graphite'
_diffrn_radiation_polarisn_norm 0
_diffrn_radiation_probe x-ray
_diffrn_radiation_type 'Mo K\a'
_diffrn_radiation_wavelength 0.71073
_diffrn_reflns_av_R_equivalents 0.0298
_diffrn_reflns_av_unetI/netI 0.0350
_diffrn_reflns_Laue_measured_fraction_full 0.998
_diffrn_reflns_Laue_measured_fraction_max 0.998
_diffrn_reflns_limit_h_max 15
_diffrn_reflns_limit_h_min -15
_diffrn_reflns_limit_k_max 19
_diffrn_reflns_limit_k_min -19
_diffrn_reflns_limit_l_max 20
_diffrn_reflns_limit_l_min -20
_diffrn_reflns_number 28043
_diffrn_reflns_point_group_measured_fraction_full 0.998
_diffrn_reflns_point_group_measured_fraction_max 0.998
_diffrn_reflns_theta_full 25.242
_diffrn_reflns_theta_max 25.999
_diffrn_reflns_theta_min 1.799
_diffrn_source 'Mo Genix 3D HF'
_diffrn_source_current 1.000
_diffrn_source_power 0.050
_diffrn_source_voltage 50
_exptl_absorpt_coefficient_mu 2.638
_exptl_absorpt_correction_T_max 1.0000
_exptl_absorpt_correction_T_min 0.2993
_exptl_absorpt_correction_type multi-scan
_exptl_absorpt_process_details
;
STOE X-Red32, absorption correction by Gaussian integration, analogous to
P. Coppens, "The Evaluation of Absorption and Extinction in Single-Crystal
Structure Analysis", published in: F. R. Ahmed (Editor), "Crystallographic
Computing", Munksgaard, Copenhagen (1970), 255 - 270.
Afterwards scaling of reflection intensities was performed within STOE LANA.
J. Koziskova, F. Hahn, J. Richter, J. Kozisek, "Comparison of different
absorption corrections on the model structure of tetrakis(\m~2~-acetato)-
diaqua-di-copper(II)", Acta Chimica Slovaca, vol. 9, no. 2, 2016, pp. 136 - 140.
;
_exptl_crystal_colour yellow
_exptl_crystal_colour_primary yellow
_exptl_crystal_density_diffrn 1.311
_exptl_crystal_density_method 'not measured'
_exptl_crystal_description block
_exptl_crystal_F_000 1170
_exptl_crystal_size_max 0.305
_exptl_crystal_size_mid 0.2
_exptl_crystal_size_min 0.15
_refine_diff_density_max 1.094
_refine_diff_density_min -0.760
_refine_diff_density_rms 0.092
_refine_ls_extinction_method none
_refine_ls_goodness_of_fit_ref 1.038
_refine_ls_hydrogen_treatment constr
_refine_ls_matrix_type full
_refine_ls_number_parameters 691
_refine_ls_number_reflns 11285
_refine_ls_number_restraints 229
_refine_ls_restrained_S_all 1.029
_refine_ls_R_factor_all 0.0353
_refine_ls_R_factor_gt 0.0294
_refine_ls_shift/su_max 0.003
_refine_ls_shift/su_mean 0.000
_refine_ls_structure_factor_coef Fsqd
_refine_ls_weighting_details 'w=1/[\s^2^(Fo^2^)+(0.0464P)^2^+0.8976P] where P=(Fo^2^+2Fc^2^)/3'
_refine_ls_weighting_scheme calc
_refine_ls_wR_factor_gt 0.0713
_refine_ls_wR_factor_ref 0.0736
_reflns_Friedel_coverage 0.000
_reflns_number_gt 10182
_reflns_number_total 11285
_reflns_threshold_expression 'I > 2\s(I)'
_cod_data_source_file d5sc04287a2.cif
_cod_data_source_block xf518a
_cod_depositor_comments 'Adding full bibliography for 1575461--1575467.cif.'
_cod_database_code 1575465
__shelx_shelxl_version_number 2019/2
_audit_contact_author
;
      Prof. Dr. Peter W. Roesky
      Karlsruher Institut fuer Technologie (KIT), CS
      Institut fuer Anorganische Chemie (AOC)
      Lehrstuhl fuer Anorganische Funktionsmaterialien
      Engesserstr. 15, Geb. 30.45
      76131 Karlsruhe 
      Bundesrepublik Deutschland
;
_audit_contact_letter
;
;
_shelx_space_group_comment
;
The symmetry employed for this shelxl refinement is uniquely defined
by the following loop, which should always be used as a source of
symmetry information in preference to the above space-group names.
They are only intended as comments.
;
_shelx_estimated_absorpt_t_max 0.693
_shelx_estimated_absorpt_t_min 0.500
_olex2_refinement_description
;
1. Fixed Uiso
 At 1.2 times of:
  All C(H) groups
 At 1.5 times of:
  All C(H,H,H) groups
2. Restrained distances
 C53-C52 \\sim C53A-C52A
 with sigma of 0.02
 C59-C58 \\sim C60-C59
 with sigma of 0.02
 C56-C54 \\sim C56A-C54A
 with sigma of 0.04
 C53-C54 \\sim C53A-C54A
 with sigma of 0.02
 C52-C57 \\sim C52A-C57A
 with sigma of 0.02
 C57-C56 \\sim C57A-C56A
 with sigma of 0.02
 C56-C55 \\sim C56A-C55A
 with sigma of 0.02
 C55-C54 \\sim C55A-C54A
 with sigma of 0.02
 C57-C55 \\sim C57A-C55A
 with sigma of 0.04
 C53-C57 \\sim C53A-C57A
 with sigma of 0.04
 C53-C55 \\sim C53A-C55A
 with sigma of 0.04
 C52-C56 \\sim C52A-C56A
 with sigma of 0.04
 C52-C54 \\sim C52A-C54A
 with sigma of 0.04
3. Uiso/Uaniso restraints and constraints
C52 \\sim C52A \\sim C53A \\sim C54 \\sim C54A \\sim C55 \\sim C55A \\sim C56
\\sim C56A \\sim C57 \\sim C57A: within 2A with sigma of 0.01 and sigma for
terminal atoms of 0.02 within 2A
C58 \\sim C59 \\sim C60 \\sim C61 \\sim C62 \\sim C63: within 2A with sigma of
0.01 and sigma for terminal atoms of 0.02 within 2A
4. Others
 Sof(C53A)=Sof(D53A)=Sof(C52A)=Sof(D52A)=Sof(C57A)=Sof(D57A)=Sof(C56A)=
 Sof(D56A)=Sof(C55A)=Sof(D55A)=Sof(C54A)=Sof(D54A)=1-FVAR(1)
 Sof(C53)=Sof(D53)=Sof(C52)=Sof(D52)=Sof(C57)=Sof(D57)=Sof(C56)=Sof(D56)=
 Sof(C55)=Sof(D55)=Sof(C54)=Sof(D54)=FVAR(1)
 Sof(C61)=Sof(D61)=Sof(C62)=Sof(D62)=Sof(C63)=Sof(D63)=1-FVAR(2)
 Sof(C58)=Sof(D58)=Sof(C59)=Sof(D59)=Sof(C60)=Sof(D60)=FVAR(2)
5.a Ternary CH refined with riding coordinates:
 C16(H16), C19(H19)
5.b Aromatic/amide H refined with riding coordinates:
 C3(H3), C5(H5), C12(H12), C13(H13), C14(H14), C32(H32), C33(H33), C34(H34),
 C35(H35), C36(H36), C43(H43), C44(H44), C45(H45), C46(H46), C47(H47), C53(D53),
  C52(D52), C57(D57), C56(D56), C55(D55), C54(D54), C53A(D53A), C52A(D52A),
 C57A(D57A), C56A(D56A), C55A(D55A), C54A(D54A), C58(D58), C59(D59), C60(D60),
 C61(D61), C62(D62), C63(D63)
5.c Fitted hexagon refined as free rotating group:
 C53(C52,C57,C56,C55,C54), C53A(C52A,C57A,C56A,C55A,C54A)
5.d Idealised Me refined as rotating group:
 C7(H7A,H7B,H7C), C8(H8A,H8B,H8C), C9(H9A,H9B,H9C), C17(H17A,H17B,H17C),
 C18(H18A,H18B,H18C), C20(H20A,H20B,H20C), C21(H21A,H21B,H21C), C23(H23A,H23B,
 H23C), C24(H24A,H24B,H24C), C25(H25A,H25B,H25C), C27(H27A,H27B,H27C), C28(H28A,
 H28B,H28C), C29(H29A,H29B,H29C), C38(H38A,H38B,H38C), C39(H39A,H39B,H39C),
 C40(H40A,H40B,H40C), C49(H49A,H49B,H49C), C50(H50A,H50B,H50C), C51(H51A,H51B,
 H51C)
;
_olex2_submission_special_instructions 'No special instructions were received'

loop_
_space_group_symop_operation_xyz
'x, y, z'
'-x, -y, -z'

loop_
_atom_site_label
_atom_site_type_symbol
_atom_site_fract_x
_atom_site_fract_y
_atom_site_fract_z
_atom_site_U_iso_or_equiv
_atom_site_adp_type
_atom_site_occupancy
_atom_site_site_symmetry_order
_atom_site_calc_flag
_atom_site_refinement_flags_posn
_atom_site_refinement_flags_adp
_atom_site_refinement_flags_occupancy
_atom_site_disorder_assembly
_atom_site_disorder_group
Au Au 0.12153(2) 0.13844(2) 0.67766(2) 0.02120(5) Uani 1 1 d . . . . .
C1 C 0.0086(3) 0.0618(2) 0.6888(2) 0.0233(7) Uani 1 1 d . . . . .
C2 C -0.0370(3) 0.0026(2) 0.7676(2) 0.0309(7) Uani 1 1 d . . . . .
C3 C -0.1068(3) -0.0516(2) 0.7696(2) 0.0313(8) Uani 1 1 d . . . . .
H3 H -0.133773 -0.092999 0.822574 0.038 Uiso 1 1 calc R U . . .
C4 C -0.1372(3) -0.0465(2) 0.6970(2) 0.0263(7) Uani 1 1 d . . . . .
C5 C -0.0974(3) 0.0145(2) 0.6200(2) 0.0257(7) Uani 1 1 d . . . . .
H5 H -0.120682 0.021052 0.569879 0.031 Uiso 1 1 calc R U . . .
C6 C -0.0234(3) 0.0665(2) 0.6155(2) 0.0229(6) Uani 1 1 d . . . . .
C7 C -0.0165(4) 0.0002(3) 0.8516(2) 0.0501(11) Uani 1 1 d . . . . .
H7A H -0.083172 0.041855 0.882889 0.075 Uiso 1 1 calc R U . . .
H7B H 0.056416 0.018973 0.838325 0.075 Uiso 1 1 calc R U . . .
H7C H -0.009390 -0.061855 0.888089 0.075 Uiso 1 1 calc R U . . .
C8 C -0.2124(3) -0.1058(2) 0.7003(3) 0.0353(8) Uani 1 1 d . . . . .
H8A H -0.257465 -0.074734 0.657327 0.053 Uiso 1 1 calc R U . . .
H8B H -0.267015 -0.117319 0.758911 0.053 Uiso 1 1 calc R U . . .
H8C H -0.161313 -0.163861 0.686605 0.053 Uiso 1 1 calc R U . . .
C9 C 0.0231(3) 0.1278(2) 0.5285(2) 0.0305(7) Uani 1 1 d . . . . .
H9A H 0.108829 0.105104 0.507114 0.046 Uiso 1 1 calc R U . . .
H9B H 0.005234 0.189857 0.535964 0.046 Uiso 1 1 calc R U . . .
H9C H -0.014521 0.128076 0.486163 0.046 Uiso 1 1 calc R U . . .
C10 C -0.0911(3) 0.4497(2) 0.73699(18) 0.0195(6) Uani 1 1 d . . . . .
C11 C -0.1832(3) 0.4099(2) 0.74671(19) 0.0227(6) Uani 1 1 d . . . . .
C12 C -0.2994(3) 0.4508(2) 0.7840(2) 0.0261(7) Uani 1 1 d . . . . .
H12 H -0.359932 0.422930 0.791510 0.031 Uiso 1 1 calc R U . . .
C13 C -0.3298(3) 0.5317(2) 0.8108(2) 0.0279(7) Uani 1 1 d . . . . .
H13 H -0.409892 0.558732 0.836588 0.033 Uiso 1 1 calc R U . . .
C14 C -0.2404(3) 0.5717(2) 0.79888(19) 0.0253(7) Uani 1 1 d . . . . .
H14 H -0.260714 0.627806 0.815469 0.030 Uiso 1 1 calc R U . . .
C15 C -0.1221(3) 0.5326(2) 0.76351(19) 0.0217(6) Uani 1 1 d . . . . .
C16 C -0.1542(3) 0.3265(2) 0.7109(2) 0.0267(7) Uani 1 1 d . . . . .
H16 H -0.071641 0.291988 0.712028 0.032 Uiso 1 1 calc R U . . .
C17 C -0.2349(3) 0.2614(3) 0.7634(3) 0.0437(10) Uani 1 1 d . . . . .
H17A H -0.234518 0.243995 0.824793 0.066 Uiso 1 1 calc R U . . .
H17B H -0.206239 0.206859 0.739700 0.066 Uiso 1 1 calc R U . . .
H17C H -0.315506 0.291847 0.759393 0.066 Uiso 1 1 calc R U . . .
C18 C -0.1565(4) 0.3576(3) 0.6155(2) 0.0452(10) Uani 1 1 d . . . . .
H18A H -0.133113 0.304215 0.590653 0.068 Uiso 1 1 calc R U . . .
H18B H -0.101410 0.396585 0.582316 0.068 Uiso 1 1 calc R U . . .
H18C H -0.236534 0.391840 0.612365 0.068 Uiso 1 1 calc R U . . .
C19 C -0.0272(3) 0.5797(2) 0.7499(2) 0.0262(7) Uani 1 1 d . . . . .
H19 H 0.047183 0.531178 0.752698 0.031 Uiso 1 1 calc R U . . .
C20 C -0.0042(3) 0.6418(2) 0.6576(2) 0.0353(8) Uani 1 1 d . . . . .
H20A H 0.018201 0.605694 0.614152 0.053 Uiso 1 1 calc R U . . .
H20B H 0.059923 0.669787 0.647798 0.053 Uiso 1 1 calc R U . . .
H20C H -0.076039 0.689637 0.652083 0.053 Uiso 1 1 calc R U . . .
C21 C -0.0529(4) 0.6321(3) 0.8191(3) 0.0394(9) Uani 1 1 d . . . . .
H21A H 0.014175 0.657387 0.807694 0.059 Uiso 1 1 calc R U . . .
H21B H -0.065410 0.590783 0.877112 0.059 Uiso 1 1 calc R U . . .
H21C H -0.124048 0.681691 0.816915 0.059 Uiso 1 1 calc R U . . .
C22 C 0.0779(3) 0.2837(2) 0.92242(18) 0.0216(6) Uani 1 1 d . . . . .
C23 C 0.1471(3) 0.2285(2) 0.9889(2) 0.0295(7) Uani 1 1 d . . . . .
H23A H 0.179696 0.268730 1.002424 0.044 Uiso 1 1 calc R U . . .
H23B H 0.211604 0.180703 0.964420 0.044 Uiso 1 1 calc R U . . .
H23C H 0.094294 0.200532 1.042461 0.044 Uiso 1 1 calc R U . . .
C24 C -0.0198(3) 0.3613(2) 0.9570(2) 0.0297(7) Uani 1 1 d . . . . .
H24A H -0.075646 0.336136 1.010236 0.044 Uiso 1 1 calc R U . . .
H24B H -0.061334 0.397157 0.912652 0.044 Uiso 1 1 calc R U . . .
H24C H 0.014786 0.400387 0.970346 0.044 Uiso 1 1 calc R U . . .
C25 C 0.0236(3) 0.2219(2) 0.9029(2) 0.0302(7) Uani 1 1 d . . . . .
H25A H -0.027634 0.193680 0.957276 0.045 Uiso 1 1 calc R U . . .
H25B H 0.086668 0.174325 0.876981 0.045 Uiso 1 1 calc R U . . .
H25C H -0.023079 0.258148 0.861796 0.045 Uiso 1 1 calc R U . . .
C26 C 0.3375(3) 0.4658(2) 0.67327(19) 0.0221(6) Uani 1 1 d . . . . .
C27 C 0.4631(3) 0.4065(2) 0.6641(2) 0.0331(8) Uani 1 1 d . . . . .
H27A H 0.482562 0.391978 0.719350 0.050 Uiso 1 1 calc R U . . .
H27B H 0.518425 0.439497 0.617455 0.050 Uiso 1 1 calc R U . . .
H27C H 0.469089 0.350027 0.649577 0.050 Uiso 1 1 calc R U . . .
C28 C 0.3208(3) 0.5491(2) 0.7067(2) 0.0318(8) Uani 1 1 d . . . . .
H28A H 0.236805 0.580068 0.722086 0.048 Uiso 1 1 calc R U . . .
H28B H 0.365334 0.590953 0.660874 0.048 Uiso 1 1 calc R U . . .
H28C H 0.349708 0.529739 0.758440 0.048 Uiso 1 1 calc R U . . .
C29 C 0.3107(3) 0.4964(2) 0.5857(2) 0.0316(8) Uani 1 1 d . . . . .
H29A H 0.321061 0.442899 0.564521 0.047 Uiso 1 1 calc R U . . .
H29B H 0.364655 0.533365 0.543578 0.047 Uiso 1 1 calc R U . . .
H29C H 0.229026 0.532738 0.592516 0.047 Uiso 1 1 calc R U . . .
C30 C 0.2323(2) 0.37201(19) 0.81774(18) 0.0184(6) Uani 1 1 d . . . . .
C31 C 0.2890(3) 0.3805(2) 0.87791(18) 0.0197(6) Uani 1 1 d . . . . .
C32 C 0.2370(3) 0.4498(2) 0.9233(2) 0.0266(7) Uani 1 1 d . . . . .
H32 H 0.165130 0.491750 0.915876 0.032 Uiso 1 1 calc R U . . .
C33 C 0.2905(3) 0.4572(2) 0.9794(2) 0.0314(8) Uani 1 1 d . . . . .
H33 H 0.253867 0.503117 1.012036 0.038 Uiso 1 1 calc R U . . .
C34 C 0.3967(3) 0.3983(2) 0.9881(2) 0.0325(8) Uani 1 1 d . . . . .
H34 H 0.434227 0.404854 1.025288 0.039 Uiso 1 1 calc R U . . .
C35 C 0.4489(3) 0.3297(2) 0.9431(2) 0.0304(7) Uani 1 1 d . . . . .
H35 H 0.521907 0.288977 0.949571 0.036 Uiso 1 1 calc R U . . .
C36 C 0.3948(3) 0.3201(2) 0.8884(2) 0.0242(7) Uani 1 1 d . . . . .
H36 H 0.430040 0.272275 0.858143 0.029 Uiso 1 1 calc R U . . .
C37 C 0.4562(3) 0.1071(2) 0.7165(2) 0.0232(6) Uani 1 1 d . . . . .
C38 C 0.3707(3) 0.1104(2) 0.8072(2) 0.0295(7) Uani 1 1 d . . . . .
H38A H 0.356274 0.170064 0.819019 0.044 Uiso 1 1 calc R U . . .
H38B H 0.404873 0.062655 0.851149 0.044 Uiso 1 1 calc R U . . .
H38C H 0.295934 0.100546 0.809806 0.044 Uiso 1 1 calc R U . . .
C39 C 0.5733(3) 0.1211(2) 0.7124(2) 0.0301(7) Uani 1 1 d . . . . .
H39A H 0.629606 0.115222 0.655250 0.045 Uiso 1 1 calc R U . . .
H39B H 0.604894 0.075047 0.758539 0.045 Uiso 1 1 calc R U . . .
H39C H 0.560809 0.181968 0.720879 0.045 Uiso 1 1 calc R U . . .
C40 C 0.4722(3) 0.0154(2) 0.6977(2) 0.0311(7) Uani 1 1 d . . . . .
H40A H 0.397075 0.011383 0.694663 0.047 Uiso 1 1 calc R U . . .
H40B H 0.497424 -0.034074 0.744572 0.047 Uiso 1 1 calc R U . . .
H40C H 0.532239 0.010009 0.641824 0.047 Uiso 1 1 calc R U . . .
C41 C 0.4322(3) 0.20949(19) 0.56816(19) 0.0199(6) Uani 1 1 d . . . . .
C42 C 0.5542(3) 0.1826(2) 0.51062(19) 0.0214(6) Uani 1 1 d . . . . .
C43 C 0.6365(3) 0.2317(2) 0.4951(2) 0.0258(7) Uani 1 1 d . . . . .
H43 H 0.614782 0.282546 0.520291 0.031 Uiso 1 1 calc R U . . .
C44 C 0.7504(3) 0.2057(2) 0.4427(2) 0.0338(8) Uani 1 1 d . . . . .
H44 H 0.806249 0.239664 0.431095 0.041 Uiso 1 1 calc R U . . .
C45 C 0.7829(3) 0.1313(2) 0.4075(2) 0.0349(8) Uani 1 1 d . . . . .
H45 H 0.861382 0.113672 0.372341 0.042 Uiso 1 1 calc R U . . .
C46 C 0.7025(3) 0.0821(2) 0.4226(2) 0.0335(8) Uani 1 1 d . . . . .
H46 H 0.725496 0.030569 0.398228 0.040 Uiso 1 1 calc R U . . .
C47 C 0.5872(3) 0.1083(2) 0.4740(2) 0.0278(7) Uani 1 1 d . . . . .
H47 H 0.531119 0.075064 0.483829 0.033 Uiso 1 1 calc R U . . .
C48 C 0.3165(3) 0.3060(2) 0.45653(19) 0.0224(6) Uani 1 1 d . . . . .
C49 C 0.4087(3) 0.3600(2) 0.3983(2) 0.0293(7) Uani 1 1 d . . . . .
H49A H 0.409275 0.403294 0.428430 0.044 Uiso 1 1 calc R U . . .
H49B H 0.389001 0.393258 0.343331 0.044 Uiso 1 1 calc R U . . .
H49C H 0.486898 0.318010 0.385962 0.044 Uiso 1 1 calc R U . . .
C50 C 0.3195(3) 0.2332(2) 0.4141(2) 0.0313(7) Uani 1 1 d . . . . .
H50A H 0.399302 0.193428 0.401871 0.047 Uiso 1 1 calc R U . . .
H50B H 0.297725 0.262612 0.359344 0.047 Uiso 1 1 calc R U . . .
H50C H 0.263435 0.196945 0.453916 0.047 Uiso 1 1 calc R U . . .
C51 C 0.1937(3) 0.3700(2) 0.4723(2) 0.0282(7) Uani 1 1 d . . . . .
H51A H 0.135322 0.335063 0.510297 0.042 Uiso 1 1 calc R U . . .
H51B H 0.175509 0.400041 0.416296 0.042 Uiso 1 1 calc R U . . .
H51C H 0.191332 0.416060 0.500420 0.042 Uiso 1 1 calc R U . . .
C53 C 0.2730(6) -0.1530(2) 0.8162(2) 0.0581(19) Uani 0.769(9) 1 d DG . P A 1
D53 D 0.256734 -0.101797 0.770468 0.070 Uiso 0.769(9) 1 calc R U P A 1
C52 C 0.2615(5) -0.1403(2) 0.8973(3) 0.0513(15) Uani 0.769(9) 1 d DG U P A 1
D52 D 0.237425 -0.080543 0.906939 0.062 Uiso 0.769(9) 1 calc R U P A 1
C57 C 0.2853(4) -0.2152(3) 0.96424(19) 0.0423(13) Uani 0.769(9) 1 d DG U P A 1
D57 D 0.277446 -0.206565 1.019649 0.051 Uiso 0.769(9) 1 calc R U P A 1
C56 C 0.3205(5) -0.3027(2) 0.9501(3) 0.0438(14) Uani 0.769(9) 1 d DG U P A 1
D56 D 0.336777 -0.353840 0.995889 0.053 Uiso 0.769(9) 1 calc R U P A 1
C55 C 0.3320(4) -0.3153(2) 0.8691(4) 0.0457(14) Uani 0.769(9) 1 d DG U P A 1
D55 D 0.356086 -0.375096 0.859418 0.055 Uiso 0.769(9) 1 calc R U P A 1
C54 C 0.3082(5) -0.2404(3) 0.8021(2) 0.0509(15) Uani 0.769(9) 1 d DG U P A 1
D54 D 0.316065 -0.249075 0.746707 0.061 Uiso 0.769(9) 1 calc R U P A 1
C53A C 0.3461(19) -0.1799(10) 0.8037(7) 0.054(3) Uani 0.231(9) 1 d DG U P A 2
D53A D 0.361649 -0.143883 0.745679 0.065 Uiso 0.231(9) 1 calc R U P A 2
C52A C 0.3068(16) -0.1391(8) 0.8742(10) 0.047(3) Uani 0.231(9) 1 d DG U P A 2
D52A D 0.295434 -0.075205 0.864269 0.056 Uiso 0.231(9) 1 calc R U P A 2
C57A C 0.2840(16) -0.1918(12) 0.9591(8) 0.048(3) Uani 0.231(9) 1 d DG U P A 2
D57A D 0.257139 -0.163961 1.007254 0.057 Uiso 0.231(9) 1 calc R U P A 2
C56A C 0.3006(17) -0.2854(11) 0.9736(7) 0.045(3) Uani 0.231(9) 1 d DG U P A 2
D56A D 0.285059 -0.321396 1.031651 0.054 Uiso 0.231(9) 1 calc R U P A 2
C55A C 0.3399(14) -0.3262(7) 0.9032(11) 0.044(3) Uani 0.231(9) 1 d DG U P A 2
D55A D 0.351274 -0.390076 0.913063 0.053 Uiso 0.231(9) 1 calc R U P A 2
C54A C 0.3627(16) -0.2734(11) 0.8182(9) 0.047(3) Uani 0.231(9) 1 d DG U P A 2
D54A D 0.389569 -0.301321 0.770076 0.057 Uiso 0.231(9) 1 calc R U P A 2
C58 C 0.4452(16) 0.0767(10) 1.0330(9) 0.043(3) Uani 0.58(2) 1 d D U P B 1
D58 D 0.407059 0.130010 1.055310 0.052 Uiso 0.58(2) 1 calc R U P B 1
C59 C 0.3880(11) 0.0079(11) 1.0580(8) 0.041(2) Uani 0.58(2) 1 d D U P B 1
D59 D 0.311510 0.013443 1.098333 0.049 Uiso 0.58(2) 1 calc R U P B 1
C60 C 0.4417(15) -0.0689(9) 1.0247(10) 0.042(3) Uani 0.58(2) 1 d D U P B 1
D60 D 0.402092 -0.115985 1.040833 0.050 Uiso 0.58(2) 1 calc R U P B 1
C61 C 0.4135(17) 0.0577(15) 1.0519(13) 0.037(3) Uani 0.42(2) 1 d . U P B 2
D61 D 0.355125 0.096501 1.087549 0.045 Uiso 0.42(2) 1 calc R U P B 2
C62 C 0.3934(18) -0.0218(16) 1.0473(11) 0.038(3) Uani 0.42(2) 1 d . U P B 2
D62 D 0.319858 -0.036863 1.079282 0.046 Uiso 0.42(2) 1 calc R U P B 2
C63 C 0.479(2) -0.0779(11) 0.9967(14) 0.037(3) Uani 0.42(2) 1 d . U P B 2
D63 D 0.464895 -0.132108 0.995201 0.044 Uiso 0.42(2) 1 calc R U P B 2
N1 N 0.0247(2) 0.40625(16) 0.70151(16) 0.0206(5) Uani 1 1 d . . . . .
N2 N 0.3360(2) 0.26266(16) 0.54405(15) 0.0198(5) Uani 1 1 d . . . . .
N3 N 0.3963(2) 0.18195(16) 0.65587(15) 0.0203(5) Uani 1 1 d . . . . .
N4 N 0.2504(2) 0.41241(16) 0.73252(15) 0.0185(5) Uani 1 1 d . . . . .
N5 N 0.1548(2) 0.32242(16) 0.83673(15) 0.0186(5) Uani 1 1 d . . . . .
Si1 Si 0.24124(7) 0.23158(5) 0.65562(5) 0.01838(17) Uani 1 1 d . . . . .
Si2 Si 0.14813(7) 0.35563(5) 0.72297(5) 0.01707(16) Uani 1 1 d . . . . .

loop_
_atom_site_aniso_label
_atom_site_aniso_U_11
_atom_site_aniso_U_22
_atom_site_aniso_U_33
_atom_site_aniso_U_23
_atom_site_aniso_U_13
_atom_site_aniso_U_12
Au 0.02052(7) 0.02239(7) 0.02277(7) -0.00689(5) -0.00512(5) -0.00720(5)
C1 0.0206(15) 0.0250(16) 0.0285(16) -0.0121(13) -0.0041(13) -0.0080(13)
C2 0.0338(19) 0.0323(18) 0.0282(17) -0.0042(14) -0.0086(14) -0.0126(15)
C3 0.0349(19) 0.0275(17) 0.0298(17) -0.0025(14) -0.0056(15) -0.0132(15)
C4 0.0206(16) 0.0239(16) 0.0349(18) -0.0107(14) -0.0055(13) -0.0046(13)
C5 0.0196(16) 0.0249(16) 0.0347(17) -0.0114(14) -0.0110(13) 0.0000(13)
C6 0.0209(15) 0.0180(14) 0.0289(16) -0.0083(12) -0.0055(13) -0.0025(12)
C7 0.067(3) 0.063(3) 0.032(2) 0.0024(18) -0.0162(19) -0.041(2)
C8 0.0298(19) 0.0296(18) 0.051(2) -0.0128(16) -0.0113(16) -0.0095(15)
C9 0.0347(19) 0.0283(17) 0.0319(18) -0.0070(14) -0.0124(15) -0.0088(15)
C10 0.0192(15) 0.0221(15) 0.0167(14) -0.0034(11) -0.0093(11) -0.0008(12)
C11 0.0201(15) 0.0275(16) 0.0202(15) -0.0036(12) -0.0103(12) -0.0021(13)
C12 0.0199(16) 0.0332(18) 0.0262(16) -0.0074(14) -0.0090(13) -0.0045(13)
C13 0.0172(15) 0.0419(19) 0.0233(16) -0.0131(14) -0.0072(12) 0.0014(14)
C14 0.0267(17) 0.0274(16) 0.0214(15) -0.0102(13) -0.0107(13) 0.0027(13)
C15 0.0226(16) 0.0252(16) 0.0180(14) -0.0045(12) -0.0106(12) -0.0014(12)
C16 0.0197(16) 0.0280(17) 0.0350(18) -0.0107(14) -0.0091(13) -0.0041(13)
C17 0.034(2) 0.035(2) 0.063(3) -0.0149(19) -0.0084(19) -0.0126(17)
C18 0.056(3) 0.048(2) 0.040(2) -0.0252(18) -0.0171(19) -0.005(2)
C19 0.0248(17) 0.0274(17) 0.0289(17) -0.0085(13) -0.0112(13) -0.0036(13)
C20 0.0322(19) 0.037(2) 0.0379(19) -0.0010(16) -0.0124(16) -0.0139(16)
C21 0.042(2) 0.043(2) 0.044(2) -0.0203(17) -0.0150(17) -0.0108(17)
C22 0.0214(15) 0.0278(16) 0.0147(14) -0.0016(12) -0.0045(12) -0.0085(13)
C23 0.0275(17) 0.0337(18) 0.0229(16) 0.0023(13) -0.0082(13) -0.0086(14)
C24 0.0210(16) 0.0384(19) 0.0246(16) -0.0086(14) -0.0020(13) -0.0042(14)
C25 0.0296(18) 0.0358(18) 0.0255(16) -0.0041(14) -0.0024(14) -0.0168(15)
C26 0.0224(16) 0.0266(16) 0.0195(14) -0.0031(12) -0.0042(12) -0.0123(13)
C27 0.0213(17) 0.041(2) 0.0330(18) -0.0090(15) -0.0015(14) -0.0093(15)
C28 0.037(2) 0.0307(18) 0.0282(17) -0.0078(14) -0.0004(15) -0.0170(15)
C29 0.0332(19) 0.0387(19) 0.0239(16) -0.0007(14) -0.0068(14) -0.0176(16)
C30 0.0149(14) 0.0183(14) 0.0207(14) -0.0065(11) -0.0061(11) 0.0009(11)
C31 0.0184(15) 0.0250(15) 0.0162(14) -0.0038(12) -0.0053(11) -0.0062(12)
C32 0.0221(16) 0.0308(17) 0.0265(16) -0.0091(14) -0.0067(13) -0.0037(13)
C33 0.0296(18) 0.0379(19) 0.0294(17) -0.0180(15) -0.0072(14) -0.0026(15)
C34 0.0278(18) 0.051(2) 0.0280(17) -0.0142(16) -0.0124(14) -0.0119(16)
C35 0.0231(17) 0.0384(19) 0.0330(18) -0.0111(15) -0.0134(14) -0.0029(14)
C36 0.0224(16) 0.0283(16) 0.0245(16) -0.0111(13) -0.0078(13) -0.0030(13)
C37 0.0231(16) 0.0221(15) 0.0227(15) -0.0040(12) -0.0106(13) 0.0001(12)
C38 0.0259(17) 0.0311(18) 0.0231(16) -0.0017(13) -0.0090(13) 0.0017(14)
C39 0.0266(17) 0.0299(17) 0.0334(18) -0.0027(14) -0.0174(14) -0.0009(14)
C40 0.0345(19) 0.0245(17) 0.0322(18) -0.0044(14) -0.0135(15) -0.0019(14)
C41 0.0209(15) 0.0190(14) 0.0235(15) -0.0078(12) -0.0071(12) -0.0055(12)
C42 0.0186(15) 0.0247(16) 0.0189(14) -0.0039(12) -0.0058(12) -0.0033(12)
C43 0.0233(16) 0.0240(16) 0.0284(16) -0.0036(13) -0.0076(13) -0.0054(13)
C44 0.0202(17) 0.0352(19) 0.0382(19) -0.0002(15) -0.0062(14) -0.0067(14)
C45 0.0202(17) 0.041(2) 0.0247(17) -0.0038(15) 0.0012(13) 0.0042(15)
C46 0.0316(19) 0.0362(19) 0.0264(17) -0.0141(15) -0.0072(14) 0.0057(15)
C47 0.0247(17) 0.0300(17) 0.0280(17) -0.0086(14) -0.0076(13) -0.0037(14)
C48 0.0222(16) 0.0281(16) 0.0173(14) -0.0019(12) -0.0097(12) -0.0051(13)
C49 0.0302(18) 0.0344(18) 0.0216(16) 0.0005(13) -0.0088(13) -0.0105(15)
C50 0.0342(19) 0.0378(19) 0.0274(17) -0.0116(15) -0.0142(14) -0.0054(15)
C51 0.0278(17) 0.0310(17) 0.0258(16) -0.0051(14) -0.0147(14) -0.0006(14)
C53 0.076(5) 0.046(3) 0.042(3) 0.000(3) -0.011(3) -0.018(3)
C52 0.053(3) 0.051(3) 0.049(3) -0.008(2) -0.011(3) -0.018(3)
C57 0.037(2) 0.056(3) 0.042(2) -0.008(2) -0.017(2) -0.019(2)
C56 0.040(3) 0.052(3) 0.047(3) 0.000(2) -0.023(2) -0.019(2)
C55 0.043(3) 0.050(3) 0.048(3) -0.007(2) -0.016(3) -0.015(2)
C54 0.055(3) 0.055(3) 0.038(3) -0.005(2) -0.012(2) -0.013(3)
C53A 0.060(5) 0.052(5) 0.043(5) -0.005(5) -0.009(5) -0.014(5)
C52A 0.051(5) 0.047(5) 0.041(5) -0.005(4) -0.005(5) -0.024(5)
C57A 0.043(4) 0.051(5) 0.047(5) -0.002(4) -0.009(4) -0.021(4)
C56A 0.038(4) 0.052(5) 0.041(5) -0.003(4) -0.010(4) -0.015(4)
C55A 0.043(4) 0.051(4) 0.039(5) -0.005(4) -0.011(5) -0.019(4)
C54A 0.053(5) 0.047(5) 0.041(5) -0.011(5) -0.009(5) -0.016(5)
C58 0.040(5) 0.042(5) 0.038(5) -0.010(4) -0.013(4) 0.004(4)
C59 0.037(3) 0.040(5) 0.037(4) -0.006(4) -0.014(3) 0.004(4)
C60 0.040(5) 0.041(4) 0.041(5) -0.003(4) -0.016(4) -0.006(4)
C61 0.032(6) 0.040(6) 0.036(5) -0.007(4) -0.015(4) 0.001(5)
C62 0.037(4) 0.040(5) 0.036(4) -0.007(5) -0.014(4) -0.006(4)
C63 0.039(6) 0.037(4) 0.038(6) -0.009(5) -0.018(5) -0.005(5)
N1 0.0188(13) 0.0229(13) 0.0201(12) -0.0058(10) -0.0075(10) -0.0021(10)
N2 0.0185(13) 0.0237(13) 0.0186(12) -0.0065(10) -0.0066(10) -0.0038(10)
N3 0.0181(13) 0.0223(13) 0.0196(12) -0.0035(10) -0.0077(10) -0.0023(10)
N4 0.0180(12) 0.0227(13) 0.0175(12) -0.0044(10) -0.0072(10) -0.0061(10)
N5 0.0169(12) 0.0209(12) 0.0175(12) -0.0047(10) -0.0049(10) -0.0036(10)
Si1 0.0166(4) 0.0216(4) 0.0173(4) -0.0048(3) -0.0053(3) -0.0041(3)
Si2 0.0146(4) 0.0202(4) 0.0172(4) -0.0047(3) -0.0051(3) -0.0040(3)

loop_
_atom_type_symbol
_atom_type_description
_atom_type_scat_dispersion_real
_atom_type_scat_dispersion_imag
_atom_type_scat_source
C C 0.0033 0.0016 'International Tables Vol C Tables 4.2.6.8 and 6.1.1.4'
H H 0.0000 0.0000 'International Tables Vol C Tables 4.2.6.8 and 6.1.1.4'
Au Au -2.0133 8.8022 'International Tables Vol C Tables 4.2.6.8 and 6.1.1.4'
D D 0.0000 0.0000 'International Tables Vol C Tables 4.2.6.8 and 6.1.1.4'
N N 0.0061 0.0033 'International Tables Vol C Tables 4.2.6.8 and 6.1.1.4'
Si Si 0.0817 0.0704 'International Tables Vol C Tables 4.2.6.8 and 6.1.1.4'

loop_
_exptl_crystal_face_index_h
_exptl_crystal_face_index_k
_exptl_crystal_face_index_l
_exptl_crystal_face_perp_dist
-6 -3 -5 0.2530
5 3 5 0.3230
0 -1 -1 0.1730
-1 4 4 0.1630
1 3 -7 0.0870
-1 -2 9 0.1420
-1 -5 -1 0.2190

loop_
_geom_angle_atom_site_label_1
_geom_angle_atom_site_label_2
_geom_angle_atom_site_label_3
_geom_angle
_geom_angle_site_symmetry_1
_geom_angle_site_symmetry_3
_geom_angle_publ_flag
C1 Au Si1 175.21(9) . . ?
C2 C1 Au 123.0(2) . . ?
C6 C1 Au 119.7(2) . . ?
C6 C1 C2 117.3(3) . . ?
C1 C2 C7 120.7(3) . . ?
C3 C2 C1 120.2(3) . . ?
C3 C2 C7 119.0(3) . . ?
C2 C3 H3 119.1 . . ?
C4 C3 C2 121.7(3) . . ?
C4 C3 H3 119.1 . . ?
C3 C4 C5 118.5(3) . . ?
C3 C4 C8 121.0(3) . . ?
C5 C4 C8 120.5(3) . . ?
C4 C5 H5 119.6 . . ?
C4 C5 C6 120.7(3) . . ?
C6 C5 H5 119.6 . . ?
C1 C6 C5 121.3(3) . . ?
C1 C6 C9 120.2(3) . . ?
C5 C6 C9 118.5(3) . . ?
C2 C7 H7A 109.5 . . ?
C2 C7 H7B 109.5 . . ?
C2 C7 H7C 109.5 . . ?
H7A C7 H7B 109.5 . . ?
H7A C7 H7C 109.5 . . ?
H7B C7 H7C 109.5 . . ?
C4 C8 H8A 109.5 . . ?
C4 C8 H8B 109.5 . . ?
C4 C8 H8C 109.5 . . ?
H8A C8 H8B 109.5 . . ?
H8A C8 H8C 109.5 . . ?
H8B C8 H8C 109.5 . . ?
C6 C9 H9A 109.5 . . ?
C6 C9 H9B 109.5 . . ?
C6 C9 H9C 109.5 . . ?
H9A C9 H9B 109.5 . . ?
H9A C9 H9C 109.5 . . ?
H9B C9 H9C 109.5 . . ?
C15 C10 C11 118.5(3) . . ?
N1 C10 C11 118.7(3) . . ?
N1 C10 C15 122.9(3) . . ?
C10 C11 C16 119.8(3) . . ?
C12 C11 C10 119.8(3) . . ?
C12 C11 C16 120.2(3) . . ?
C11 C12 H12 119.1 . . ?
C11 C12 C13 121.7(3) . . ?
C13 C12 H12 119.1 . . ?
C12 C13 H13 120.8 . . ?
C14 C13 C12 118.4(3) . . ?
C14 C13 H13 120.8 . . ?
C13 C14 H14 118.9 . . ?
C13 C14 C15 122.2(3) . . ?
C15 C14 H14 118.9 . . ?
C10 C15 C19 120.1(3) . . ?
C14 C15 C10 119.3(3) . . ?
C14 C15 C19 120.5(3) . . ?
C11 C16 H16 107.6 . . ?
C11 C16 C17 114.3(3) . . ?
C11 C16 C18 108.8(3) . . ?
C17 C16 H16 107.6 . . ?
C18 C16 H16 107.6 . . ?
C18 C16 C17 110.6(3) . . ?
C16 C17 H17A 109.5 . . ?
C16 C17 H17B 109.5 . . ?
C16 C17 H17C 109.5 . . ?
H17A C17 H17B 109.5 . . ?
H17A C17 H17C 109.5 . . ?
H17B C17 H17C 109.5 . . ?
C16 C18 H18A 109.5 . . ?
C16 C18 H18B 109.5 . . ?
C16 C18 H18C 109.5 . . ?
H18A C18 H18B 109.5 . . ?
H18A C18 H18C 109.5 . . ?
H18B C18 H18C 109.5 . . ?
C15 C19 H19 107.2 . . ?
C15 C19 C20 109.5(3) . . ?
C15 C19 C21 114.5(3) . . ?
C20 C19 H19 107.2 . . ?
C21 C19 H19 107.2 . . ?
C21 C19 C20 111.0(3) . . ?
C19 C20 H20A 109.5 . . ?
C19 C20 H20B 109.5 . . ?
C19 C20 H20C 109.5 . . ?
H20A C20 H20B 109.5 . . ?
H20A C20 H20C 109.5 . . ?
H20B C20 H20C 109.5 . . ?
C19 C21 H21A 109.5 . . ?
C19 C21 H21B 109.5 . . ?
C19 C21 H21C 109.5 . . ?
H21A C21 H21B 109.5 . . ?
H21A C21 H21C 109.5 . . ?
H21B C21 H21C 109.5 . . ?
C23 C22 C25 109.8(3) . . ?
C24 C22 C23 110.7(3) . . ?
C24 C22 C25 109.4(3) . . ?
N5 C22 C23 112.3(2) . . ?
N5 C22 C24 108.8(2) . . ?
N5 C22 C25 105.6(2) . . ?
C22 C23 H23A 109.5 . . ?
C22 C23 H23B 109.5 . . ?
C22 C23 H23C 109.5 . . ?
H23A C23 H23B 109.5 . . ?
H23A C23 H23C 109.5 . . ?
H23B C23 H23C 109.5 . . ?
C22 C24 H24A 109.5 . . ?
C22 C24 H24B 109.5 . . ?
C22 C24 H24C 109.5 . . ?
H24A C24 H24B 109.5 . . ?
H24A C24 H24C 109.5 . . ?
H24B C24 H24C 109.5 . . ?
C22 C25 H25A 109.5 . . ?
C22 C25 H25B 109.5 . . ?
C22 C25 H25C 109.5 . . ?
H25A C25 H25B 109.5 . . ?
H25A C25 H25C 109.5 . . ?
H25B C25 H25C 109.5 . . ?
C27 C26 C28 110.9(3) . . ?
C29 C26 C27 109.9(3) . . ?
C29 C26 C28 109.6(3) . . ?
N4 C26 C27 110.7(3) . . ?
N4 C26 C28 110.3(2) . . ?
N4 C26 C29 105.4(2) . . ?
C26 C27 H27A 109.5 . . ?
C26 C27 H27B 109.5 . . ?
C26 C27 H27C 109.5 . . ?
H27A C27 H27B 109.5 . . ?
H27A C27 H27C 109.5 . . ?
H27B C27 H27C 109.5 . . ?
C26 C28 H28A 109.5 . . ?
C26 C28 H28B 109.5 . . ?
C26 C28 H28C 109.5 . . ?
H28A C28 H28B 109.5 . . ?
H28A C28 H28C 109.5 . . ?
H28B C28 H28C 109.5 . . ?
C26 C29 H29A 109.5 . . ?
C26 C29 H29B 109.5 . . ?
C26 C29 H29C 109.5 . . ?
H29A C29 H29B 109.5 . . ?
H29A C29 H29C 109.5 . . ?
H29B C29 H29C 109.5 . . ?
N4 C30 C31 126.2(3) . . ?
N5 C30 C31 127.4(3) . . ?
N5 C30 N4 106.5(2) . . ?
C32 C31 C30 120.1(3) . . ?
C36 C31 C30 120.2(3) . . ?
C36 C31 C32 119.7(3) . . ?
C31 C32 H32 120.1 . . ?
C33 C32 C31 119.8(3) . . ?
C33 C32 H32 120.1 . . ?
C32 C33 H33 119.9 . . ?
C34 C33 C32 120.1(3) . . ?
C34 C33 H33 119.9 . . ?
C33 C34 H34 119.8 . . ?
C33 C34 C35 120.4(3) . . ?
C35 C34 H34 119.8 . . ?
C34 C35 H35 120.0 . . ?
C34 C35 C36 120.0(3) . . ?
C36 C35 H35 120.0 . . ?
C31 C36 H36 120.0 . . ?
C35 C36 C31 120.0(3) . . ?
C35 C36 H36 120.0 . . ?
C38 C37 C40 108.5(3) . . ?
C39 C37 C38 109.8(3) . . ?
C39 C37 C40 111.6(3) . . ?
N3 C37 C38 104.9(2) . . ?
N3 C37 C39 112.0(2) . . ?
N3 C37 C40 109.9(3) . . ?
C37 C38 H38A 109.5 . . ?
C37 C38 H38B 109.5 . . ?
C37 C38 H38C 109.5 . . ?
H38A C38 H38B 109.5 . . ?
H38A C38 H38C 109.5 . . ?
H38B C38 H38C 109.5 . . ?
C37 C39 H39A 109.5 . . ?
C37 C39 H39B 109.5 . . ?
C37 C39 H39C 109.5 . . ?
H39A C39 H39B 109.5 . . ?
H39A C39 H39C 109.5 . . ?
H39B C39 H39C 109.5 . . ?
C37 C40 H40A 109.5 . . ?
C37 C40 H40B 109.5 . . ?
C37 C40 H40C 109.5 . . ?
H40A C40 H40B 109.5 . . ?
H40A C40 H40C 109.5 . . ?
H40B C40 H40C 109.5 . . ?
N2 C41 C42 127.7(3) . . ?
N2 C41 N3 105.9(2) . . ?
N3 C41 C42 126.3(3) . . ?
C43 C42 C41 119.6(3) . . ?
C47 C42 C41 120.7(3) . . ?
C47 C42 C43 119.7(3) . . ?
C42 C43 H43 120.2 . . ?
C44 C43 C42 119.5(3) . . ?
C44 C43 H43 120.2 . . ?
C43 C44 H44 119.7 . . ?
C45 C44 C43 120.5(3) . . ?
C45 C44 H44 119.7 . . ?
C44 C45 H45 119.8 . . ?
C44 C45 C46 120.5(3) . . ?
C46 C45 H45 119.8 . . ?
C45 C46 H46 120.1 . . ?
C45 C46 C47 119.7(3) . . ?
C47 C46 H46 120.1 . . ?
C42 C47 C46 120.1(3) . . ?
C42 C47 H47 120.0 . . ?
C46 C47 H47 120.0 . . ?
C50 C48 C49 110.7(3) . . ?
C51 C48 C49 109.9(3) . . ?
C51 C48 C50 109.4(3) . . ?
N2 C48 C49 111.0(3) . . ?
N2 C48 C50 109.7(2) . . ?
N2 C48 C51 105.9(2) . . ?
C48 C49 H49A 109.5 . . ?
C48 C49 H49B 109.5 . . ?
C48 C49 H49C 109.5 . . ?
H49A C49 H49B 109.5 . . ?
H49A C49 H49C 109.5 . . ?
H49B C49 H49C 109.5 . . ?
C48 C50 H50A 109.5 . . ?
C48 C50 H50B 109.5 . . ?
C48 C50 H50C 109.5 . . ?
H50A C50 H50B 109.5 . . ?
H50A C50 H50C 109.5 . . ?
H50B C50 H50C 109.5 . . ?
C48 C51 H51A 109.5 . . ?
C48 C51 H51B 109.5 . . ?
C48 C51 H51C 109.5 . . ?
H51A C51 H51B 109.5 . . ?
H51A C51 H51C 109.5 . . ?
H51B C51 H51C 109.5 . . ?
C52 C53 D53 120.0 . . ?
C52 C53 C54 120.0 . . ?
C54 C53 D53 120.0 . . ?
C53 C52 D52 120.0 . . ?
C53 C52 C57 120.0 . . ?
C57 C52 D52 120.0 . . ?
C52 C57 D57 120.0 . . ?
C56 C57 C52 120.0 . . ?
C56 C57 D57 120.0 . . ?
C57 C56 D56 120.0 . . ?
C57 C56 C55 120.0 . . ?
C55 C56 D56 120.0 . . ?
C56 C55 D55 120.0 . . ?
C54 C55 C56 120.0 . . ?
C54 C55 D55 120.0 . . ?
C53 C54 D54 120.0 . . ?
C55 C54 C53 120.0 . . ?
C55 C54 D54 120.0 . . ?
C52A C53A D53A 120.0 . . ?
C52A C53A C54A 120.0 . . ?
C54A C53A D53A 120.0 . . ?
C53A C52A D52A 120.0 . . ?
C53A C52A C57A 120.0 . . ?
C57A C52A D52A 120.0 . . ?
C52A C57A D57A 120.0 . . ?
C52A C57A C56A 120.0 . . ?
C56A C57A D57A 120.0 . . ?
C57A C56A D56A 120.0 . . ?
C55A C56A C57A 120.0 . . ?
C55A C56A D56A 120.0 . . ?
C56A C55A D55A 120.0 . . ?
C56A C55A C54A 120.0 . . ?
C54A C55A D55A 120.0 . . ?
C53A C54A D54A 120.0 . . ?
C55A C54A C53A 120.0 . . ?
C55A C54A D54A 120.0 . . ?
C59 C58 D58 119.6 . . ?
C59 C58 C60 120.8(12) . 2_657 ?
C60 C58 D58 119.6 2_657 . ?
C58 C59 D59 120.0 . . ?
C60 C59 C58 120.0(12) . . ?
C60 C59 D59 120.0 . . ?
C58 C60 D60 120.4 2_657 . ?
C59 C60 C58 119.2(10) . 2_657 ?
C59 C60 D60 120.4 . . ?
C62 C61 D61 121.0 . . ?
C63 C61 D61 121.0 2_657 . ?
C63 C61 C62 118.0(18) 2_657 . ?
C61 C62 D62 119.9 . . ?
C63 C62 C61 120.3(17) . . ?
C63 C62 D62 119.9 . . ?
C61 C63 D63 119.1 2_657 . ?
C62 C63 D63 119.1 . . ?
C10 N1 Si2 143.2(2) . . ?
C41 N2 C48 131.4(2) . . ?
C41 N2 Si1 91.09(18) . . ?
C48 N2 Si1 135.5(2) . . ?
C37 N3 Si1 133.8(2) . . ?
C41 N3 C37 130.0(3) . . ?
C41 N3 Si1 90.84(19) . . ?
C26 N4 Si2 137.82(19) . . ?
C30 N4 C26 130.5(2) . . ?
C30 N4 Si2 90.76(18) . . ?
C22 N5 Si2 134.6(2) . . ?
C30 N5 C22 130.6(2) . . ?
C30 N5 Si2 91.94(18) . . ?
Au Si1 Si2 114.49(4) . . ?
N2 Si1 Au 117.11(8) . . ?
N2 Si1 Si2 112.96(8) . . ?
N3 Si1 Au 119.99(8) . . ?
N3 Si1 N2 71.29(11) . . ?
N3 Si1 Si2 114.08(8) . . ?
N1 Si2 N4 125.45(12) . . ?
N1 Si2 N5 119.80(12) . . ?
N1 Si2 Si1 109.75(10) . . ?
N4 Si2 Si1 114.92(8) . . ?
N5 Si2 N4 70.81(11) . . ?
N5 Si2 Si1 110.68(8) . . ?

loop_
_geom_bond_atom_site_label_1
_geom_bond_atom_site_label_2
_geom_bond_distance
_geom_bond_site_symmetry_2
_geom_bond_publ_flag
Au C1 2.079(3) . ?
Au Si1 2.3006(8) . ?
C1 C2 1.411(4) . ?
C1 C6 1.396(4) . ?
C2 C3 1.403(5) . ?
C2 C7 1.506(5) . ?
C3 H3 0.9500 . ?
C3 C4 1.371(5) . ?
C4 C5 1.390(5) . ?
C4 C8 1.515(4) . ?
C5 H5 0.9500 . ?
C5 C6 1.399(4) . ?
C6 C9 1.514(4) . ?
C7 H7A 0.9800 . ?
C7 H7B 0.9800 . ?
C7 H7C 0.9800 . ?
C8 H8A 0.9800 . ?
C8 H8B 0.9800 . ?
C8 H8C 0.9800 . ?
C9 H9A 0.9800 . ?
C9 H9B 0.9800 . ?
C9 H9C 0.9800 . ?
C10 C11 1.424(4) . ?
C10 C15 1.419(4) . ?
C10 N1 1.385(4) . ?
C11 C12 1.384(4) . ?
C11 C16 1.518(4) . ?
C12 H12 0.9500 . ?
C12 C13 1.392(5) . ?
C13 H13 0.9500 . ?
C13 C14 1.386(5) . ?
C14 H14 0.9500 . ?
C14 C15 1.390(4) . ?
C15 C19 1.518(4) . ?
C16 H16 1.0000 . ?
C16 C17 1.531(5) . ?
C16 C18 1.528(5) . ?
C17 H17A 0.9800 . ?
C17 H17B 0.9800 . ?
C17 H17C 0.9800 . ?
C18 H18A 0.9800 . ?
C18 H18B 0.9800 . ?
C18 H18C 0.9800 . ?
C19 H19 1.0000 . ?
C19 C20 1.538(5) . ?
C19 C21 1.526(4) . ?
C20 H20A 0.9800 . ?
C20 H20B 0.9800 . ?
C20 H20C 0.9800 . ?
C21 H21A 0.9800 . ?
C21 H21B 0.9800 . ?
C21 H21C 0.9800 . ?
C22 C23 1.526(4) . ?
C22 C24 1.523(4) . ?
C22 C25 1.530(4) . ?
C22 N5 1.490(3) . ?
C23 H23A 0.9800 . ?
C23 H23B 0.9800 . ?
C23 H23C 0.9800 . ?
C24 H24A 0.9800 . ?
C24 H24B 0.9800 . ?
C24 H24C 0.9800 . ?
C25 H25A 0.9800 . ?
C25 H25B 0.9800 . ?
C25 H25C 0.9800 . ?
C26 C27 1.525(5) . ?
C26 C28 1.528(4) . ?
C26 C29 1.516(4) . ?
C26 N4 1.483(3) . ?
C27 H27A 0.9800 . ?
C27 H27B 0.9800 . ?
C27 H27C 0.9800 . ?
C28 H28A 0.9800 . ?
C28 H28B 0.9800 . ?
C28 H28C 0.9800 . ?
C29 H29A 0.9800 . ?
C29 H29B 0.9800 . ?
C29 H29C 0.9800 . ?
C30 C31 1.483(4) . ?
C30 N4 1.340(4) . ?
C30 N5 1.337(4) . ?
C31 C32 1.393(4) . ?
C31 C36 1.387(4) . ?
C32 H32 0.9500 . ?
C32 C33 1.384(5) . ?
C33 H33 0.9500 . ?
C33 C34 1.377(5) . ?
C34 H34 0.9500 . ?
C34 C35 1.379(5) . ?
C35 H35 0.9500 . ?
C35 C36 1.385(4) . ?
C36 H36 0.9500 . ?
C37 C38 1.524(4) . ?
C37 C39 1.524(4) . ?
C37 C40 1.531(4) . ?
C37 N3 1.485(4) . ?
C38 H38A 0.9800 . ?
C38 H38B 0.9800 . ?
C38 H38C 0.9800 . ?
C39 H39A 0.9800 . ?
C39 H39B 0.9800 . ?
C39 H39C 0.9800 . ?
C40 H40A 0.9800 . ?
C40 H40B 0.9800 . ?
C40 H40C 0.9800 . ?
C41 C42 1.492(4) . ?
C41 N2 1.336(4) . ?
C41 N3 1.347(4) . ?
C42 C43 1.395(4) . ?
C42 C47 1.386(4) . ?
C43 H43 0.9500 . ?
C43 C44 1.388(4) . ?
C44 H44 0.9500 . ?
C44 C45 1.372(5) . ?
C45 H45 0.9500 . ?
C45 C46 1.377(5) . ?
C46 H46 0.9500 . ?
C46 C47 1.394(5) . ?
C47 H47 0.9500 . ?
C48 C49 1.530(4) . ?
C48 C50 1.528(4) . ?
C48 C51 1.523(4) . ?
C48 N2 1.482(4) . ?
C49 H49A 0.9800 . ?
C49 H49B 0.9800 . ?
C49 H49C 0.9800 . ?
C50 H50A 0.9800 . ?
C50 H50B 0.9800 . ?
C50 H50C 0.9800 . ?
C51 H51A 0.9800 . ?
C51 H51B 0.9800 . ?
C51 H51C 0.9800 . ?
C53 D53 0.9500 . ?
C53 C52 1.3900 . ?
C53 C54 1.3900 . ?
C52 D52 0.9500 . ?
C52 C57 1.3900 . ?
C57 D57 0.9500 . ?
C57 C56 1.3900 . ?
C56 D56 0.9500 . ?
C56 C55 1.3900 . ?
C55 D55 0.9500 . ?
C55 C54 1.3900 . ?
C54 D54 0.9500 . ?
C53A D53A 0.9500 . ?
C53A C52A 1.3900 . ?
C53A C54A 1.3900 . ?
C52A D52A 0.9500 . ?
C52A C57A 1.3900 . ?
C57A D57A 0.9500 . ?
C57A C56A 1.3900 . ?
C56A D56A 0.9500 . ?
C56A C55A 1.3900 . ?
C55A D55A 0.9500 . ?
C55A C54A 1.3900 . ?
C54A D54A 0.9500 . ?
C58 D58 0.9500 . ?
C58 C59 1.378(12) . ?
C58 C60 1.392(13) 2_657 ?
C59 D59 0.9500 . ?
C59 C60 1.376(11) . ?
C60 D60 0.9500 . ?
C61 D61 0.9500 . ?
C61 C62 1.40(2) . ?
C61 C63 1.377(18) 2_657 ?
C62 D62 0.9500 . ?
C62 C63 1.372(18) . ?
C63 D63 0.9500 . ?
N1 Si2 1.597(3) . ?
N2 Si1 1.839(2) . ?
N3 Si1 1.836(3) . ?
N4 Si2 1.863(2) . ?
N5 Si2 1.839(3) . ?
Si1 Si2 2.3514(11) . ?

loop_
_geom_torsion_atom_site_label_1
_geom_torsion_atom_site_label_2
_geom_torsion_atom_site_label_3
_geom_torsion_atom_site_label_4
_geom_torsion
_geom_torsion_site_symmetry_1
_geom_torsion_site_symmetry_2
_geom_torsion_site_symmetry_3
_geom_torsion_site_symmetry_4
_geom_torsion_publ_flag
Au C1 C2 C3 -176.0(3) . . . . ?
Au C1 C2 C7 7.1(5) . . . . ?
Au C1 C6 C5 178.7(2) . . . . ?
Au C1 C6 C9 -0.5(4) . . . . ?
C1 C2 C3 C4 -2.8(5) . . . . ?
C2 C1 C6 C5 -0.1(5) . . . . ?
C2 C1 C6 C9 -179.4(3) . . . . ?
C2 C3 C4 C5 -0.2(5) . . . . ?
C2 C3 C4 C8 179.8(3) . . . . ?
C3 C4 C5 C6 2.9(5) . . . . ?
C4 C5 C6 C1 -2.8(5) . . . . ?
C4 C5 C6 C9 176.5(3) . . . . ?
C6 C1 C2 C3 2.9(5) . . . . ?
C6 C1 C2 C7 -174.1(3) . . . . ?
C7 C2 C3 C4 174.2(4) . . . . ?
C8 C4 C5 C6 -177.0(3) . . . . ?
C10 C11 C12 C13 1.5(5) . . . . ?
C10 C11 C16 C17 148.2(3) . . . . ?
C10 C11 C16 C18 -87.7(4) . . . . ?
C10 C15 C19 C20 86.5(4) . . . . ?
C10 C15 C19 C21 -148.1(3) . . . . ?
C10 N1 Si2 N4 -74.7(4) . . . . ?
C10 N1 Si2 N5 12.1(4) . . . . ?
C10 N1 Si2 Si1 141.7(3) . . . . ?
C11 C10 C15 C14 0.8(4) . . . . ?
C11 C10 C15 C19 -176.9(3) . . . . ?
C11 C10 N1 Si2 -115.4(4) . . . . ?
C11 C12 C13 C14 0.4(5) . . . . ?
C12 C11 C16 C17 -35.7(4) . . . . ?
C12 C11 C16 C18 88.4(4) . . . . ?
C12 C13 C14 C15 -1.8(5) . . . . ?
C13 C14 C15 C10 1.2(5) . . . . ?
C13 C14 C15 C19 178.8(3) . . . . ?
C14 C15 C19 C20 -91.1(3) . . . . ?
C14 C15 C19 C21 34.3(4) . . . . ?
C15 C10 C11 C12 -2.1(4) . . . . ?
C15 C10 C11 C16 174.0(3) . . . . ?
C15 C10 N1 Si2 65.1(5) . . . . ?
C16 C11 C12 C13 -174.5(3) . . . . ?
C22 N5 Si2 N1 40.0(3) . . . . ?
C22 N5 Si2 N4 160.6(3) . . . . ?
C22 N5 Si2 Si1 -89.2(3) . . . . ?
C23 C22 N5 C30 -51.8(4) . . . . ?
C23 C22 N5 Si2 152.9(2) . . . . ?
C24 C22 N5 C30 71.1(4) . . . . ?
C24 C22 N5 Si2 -84.2(3) . . . . ?
C25 C22 N5 C30 -171.6(3) . . . . ?
C25 C22 N5 Si2 33.2(4) . . . . ?
C26 N4 Si2 N1 -76.6(3) . . . . ?
C26 N4 Si2 N5 169.9(3) . . . . ?
C26 N4 Si2 Si1 65.4(3) . . . . ?
C27 C26 N4 C30 63.4(4) . . . . ?
C27 C26 N4 Si2 -102.1(3) . . . . ?
C28 C26 N4 C30 -59.7(4) . . . . ?
C28 C26 N4 Si2 134.8(3) . . . . ?
C29 C26 N4 C30 -177.8(3) . . . . ?
C29 C26 N4 Si2 16.7(4) . . . . ?
C30 C31 C32 C33 180.0(3) . . . . ?
C30 C31 C36 C35 178.4(3) . . . . ?
C30 N4 Si2 N1 114.34(19) . . . . ?
C30 N4 Si2 N5 0.88(16) . . . . ?
C30 N4 Si2 Si1 -103.64(16) . . . . ?
C30 N5 Si2 N1 -121.44(18) . . . . ?
C30 N5 Si2 N4 -0.88(16) . . . . ?
C30 N5 Si2 Si1 109.33(16) . . . . ?
C31 C30 N4 C26 7.8(5) . . . . ?
C31 C30 N4 Si2 178.1(3) . . . . ?
C31 C30 N5 C22 19.3(5) . . . . ?
C31 C30 N5 Si2 -178.1(3) . . . . ?
C31 C32 C33 C34 2.2(5) . . . . ?
C32 C31 C36 C35 -0.8(5) . . . . ?
C32 C33 C34 C35 -2.0(5) . . . . ?
C33 C34 C35 C36 0.4(5) . . . . ?
C34 C35 C36 C31 1.0(5) . . . . ?
C36 C31 C32 C33 -0.8(5) . . . . ?
C37 N3 Si1 Au -49.9(3) . . . . ?
C37 N3 Si1 N2 -161.0(3) . . . . ?
C37 N3 Si1 Si2 91.5(3) . . . . ?
C38 C37 N3 C41 -179.9(3) . . . . ?
C38 C37 N3 Si1 -33.5(4) . . . . ?
C39 C37 N3 C41 61.1(4) . . . . ?
C39 C37 N3 Si1 -152.5(2) . . . . ?
C40 C37 N3 C41 -63.5(4) . . . . ?
C40 C37 N3 Si1 82.8(3) . . . . ?
C41 C42 C43 C44 179.0(3) . . . . ?
C41 C42 C47 C46 -177.9(3) . . . . ?
C41 N2 Si1 Au -108.63(16) . . . . ?
C41 N2 Si1 N3 6.17(16) . . . . ?
C41 N2 Si1 Si2 115.09(15) . . . . ?
C41 N3 Si1 Au 104.99(16) . . . . ?
C41 N3 Si1 N2 -6.12(16) . . . . ?
C41 N3 Si1 Si2 -113.56(15) . . . . ?
C42 C41 N2 C48 4.3(5) . . . . ?
C42 C41 N2 Si1 169.7(3) . . . . ?
C42 C41 N3 C37 -13.3(5) . . . . ?
C42 C41 N3 Si1 -169.8(3) . . . . ?
C42 C43 C44 C45 -1.2(5) . . . . ?
C43 C42 C47 C46 0.7(5) . . . . ?
C43 C44 C45 C46 0.9(5) . . . . ?
C44 C45 C46 C47 0.2(5) . . . . ?
C45 C46 C47 C42 -1.0(5) . . . . ?
C47 C42 C43 C44 0.4(5) . . . . ?
C48 N2 Si1 Au 55.7(3) . . . . ?
C48 N2 Si1 N3 170.5(3) . . . . ?
C48 N2 Si1 Si2 -80.6(3) . . . . ?
C49 C48 N2 C41 -51.9(4) . . . . ?
C49 C48 N2 Si1 149.2(2) . . . . ?
C50 C48 N2 C41 70.8(4) . . . . ?
C50 C48 N2 Si1 -88.1(3) . . . . ?
C51 C48 N2 C41 -171.2(3) . . . . ?
C51 C48 N2 Si1 29.9(4) . . . . ?
C53 C52 C57 C56 0.0 . . . . ?
C52 C53 C54 C55 0.0 . . . . ?
C52 C57 C56 C55 0.0 . . . . ?
C57 C56 C55 C54 0.0 . . . . ?
C56 C55 C54 C53 0.0 . . . . ?
C54 C53 C52 C57 0.0 . . . . ?
C53A C52A C57A C56A 0.0 . . . . ?
C52A C53A C54A C55A 0.0 . . . . ?
C52A C57A C56A C55A 0.0 . . . . ?
C57A C56A C55A C54A 0.0 . . . . ?
C56A C55A C54A C53A 0.0 . . . . ?
C54A C53A C52A C57A 0.0 . . . . ?
C58 C59 C60 C58 1.2(18) . . . 2_657 ?
C60 C58 C59 C60 -1.3(18) 2_657 . . . ?
C61 C62 C63 C61 -1(3) . . . 2_657 ?
C63 C61 C62 C63 1(2) 2_657 . . . ?
N1 C10 C11 C12 178.4(3) . . . . ?
N1 C10 C11 C16 -5.5(4) . . . . ?
N1 C10 C15 C14 -179.7(3) . . . . ?
N1 C10 C15 C19 2.6(4) . . . . ?
N2 C41 C42 C43 95.8(4) . . . . ?
N2 C41 C42 C47 -85.6(4) . . . . ?
N2 C41 N3 C37 164.7(3) . . . . ?
N2 C41 N3 Si1 8.3(2) . . . . ?
N3 C41 C42 C43 -86.5(4) . . . . ?
N3 C41 C42 C47 92.1(4) . . . . ?
N3 C41 N2 C48 -173.7(3) . . . . ?
N3 C41 N2 Si1 -8.3(2) . . . . ?
N4 C30 C31 C32 89.3(4) . . . . ?
N4 C30 C31 C36 -89.9(4) . . . . ?
N4 C30 N5 C22 -161.5(3) . . . . ?
N4 C30 N5 Si2 1.2(2) . . . . ?
N5 C30 C31 C32 -91.5(4) . . . . ?
N5 C30 C31 C36 89.2(4) . . . . ?
N5 C30 N4 C26 -171.5(3) . . . . ?
N5 C30 N4 Si2 -1.2(2) . . . . ?
